data_4068806
loop_
_publ_author_name
'Tsutsumi, Hironori'
'Sunada, Yusuke'
'Shiota, Yoshihito'
'Yoshizawa, Kazunari'
'Nagashima, Hideo'

_publ_section_title
;
 Nickel(II), Palladium(II), and Platinum(II) \h3-Allyl Complexes Bearing a
 Bidentate Titanium(IV) Phosphinoamide Ligand: A Ti\\leftarrow M2Dative
 Bond Enhances the Electrophilicity of the \p-Allyl Moiety
;
_journal_issue 7
_journal_name_full Organometallics
_journal_page_first 1988
_journal_paper_doi 10.1021/om8011085
_journal_volume 28
_journal_year 2009
_chemical_formula_moiety 'C40.50 H49 Cl2 F3 N2 O3 P2 Pt S Ti '
_chemical_formula_sum 'C40.5 H49 Cl2 F3 N2 O3 P2 Pt S Ti'
_chemical_formula_weight 1076.74
_space_group_IT_number 14
_symmetry_cell_setting monoclinic
_symmetry_Int_Tables_number 14
_symmetry_space_group_name_Hall '-P 2ybc'
_symmetry_space_group_name_H-M 'P 1 21/c 1'
_cell_angle_alpha 90.0000
_cell_angle_beta 99.555(2)
_cell_angle_gamma 90.0000
_cell_formula_units_Z 4
_cell_length_a 19.813(3)
_cell_length_b 15.645(2)
_cell_length_c 15.723(2)
_cell_measurement_reflns_used 10984
_cell_measurement_temperature 293.1
_cell_measurement_theta_max 27.5
_cell_measurement_theta_min 3.0
_cell_volume 4806.1(11)
_computing_cell_refinement CrystalClear
_computing_data_collection CrystalClear
_computing_data_reduction CrystalStructure
_computing_publication_material 'CrystalStructure 3.8'
_computing_structure_refinement CRYSTALS
_computing_structure_solution SIR97
_diffrn_detector_area_resol_mean 7.31
_diffrn_measured_fraction_theta_full 0.996
_diffrn_measured_fraction_theta_max 0.996
_diffrn_measurement_device_type 'Rigaku Saturn'
_diffrn_measurement_method \w
_diffrn_radiation_type 'Mo K\a'
_diffrn_radiation_wavelength 0.71070
_diffrn_reflns_av_R_equivalents 0.039
_diffrn_reflns_limit_h_max 25
_diffrn_reflns_limit_h_min -21
_diffrn_reflns_limit_k_max 20
_diffrn_reflns_limit_k_min -15
_diffrn_reflns_limit_l_max 20
_diffrn_reflns_limit_l_min -20
_diffrn_reflns_number 38141
_diffrn_reflns_theta_full 27.48
_diffrn_reflns_theta_max 27.48
_exptl_absorpt_coefficient_mu 3.330
_exptl_absorpt_correction_T_max 0.514
_exptl_absorpt_correction_T_min 0.468
_exptl_absorpt_correction_type multi-scan
_exptl_absorpt_process_details 'Jacobson, R. (1998) Private communication'
_exptl_crystal_colour red
_exptl_crystal_density_diffrn 1.488
_exptl_crystal_density_method 'not measured'
_exptl_crystal_description platelet
_exptl_crystal_F_000 2148.00
_exptl_crystal_size_max 0.10
_exptl_crystal_size_mid 0.05
_exptl_crystal_size_min 0.03
_refine_diff_density_max 5.92
_refine_diff_density_min -3.11
_refine_ls_extinction_method none
_refine_ls_goodness_of_fit_ref 1.002
_refine_ls_hydrogen_treatment refall
_refine_ls_number_parameters 521
_refine_ls_number_reflns 10987
_refine_ls_R_factor_gt 0.0652
_refine_ls_shift/su_max 0.0000
_refine_ls_structure_factor_coef Fsqd
_refine_ls_weighting_details 'w = 1/[0.0044Fo^2^ + 1.0000\s(Fo^2^)]/(4Fo^2^)'
_refine_ls_weighting_scheme calc
_refine_ls_wR_factor_ref 0.2077
_reflns_number_gt 7893
_reflns_number_total 10987
_reflns_threshold_expression F^2^>2.0\s(F^2^)
_cod_data_source_file om8011085_si_004.cif
_cod_data_source_block '_Cl2Ti(N-P)2Pt(methaallyl)'
_cod_original_cell_volume 4806.2(12)
_cod_original_formula_sum 'C40.50 H49 Cl2 F3 N2 O3 P2 Pt S Ti '
_cod_database_code 4068806

loop_
_symmetry_equiv_pos_site_id
_symmetry_equiv_pos_as_xyz
1 +X,+Y,+Z
2 -X,1/2+Y,1/2-Z
3 -X,-Y,-Z
4 +X,1/2-Y,1/2+Z

loop_
_atom_site_label
_atom_site_type_symbol
_atom_site_fract_x
_atom_site_fract_y
_atom_site_fract_z
_atom_site_U_iso_or_equiv
_atom_site_adp_type
_atom_site_occupancy
_atom_site_symmetry_multiplicity
_atom_site_calc_flag
_atom_site_refinement_flags
Pt(1) Pt 0.311810(10) 0.91979(2) 0.16118(2) 0.03558(9) Uani 1.00 1 d .
Ti(1) Ti 0.20406(7) 0.90916(8) 0.25218(9) 0.0357(3) Uani 1.00 1 d .
Cl(1) Cl 0.11617(13) 0.87049(19) 0.31562(17) 0.0692(7) Uani 1.00 1 d .
Cl(2) Cl 0.21641(13) 0.77285(13) 0.20474(19) 0.0645(6) Uani 1.00 1 d .
S(1) S 0.36695(16) 0.46801(15) 0.28979(17) 0.0626(7) Uani 1.00 1 d .
P(1) P 0.34071(9) 0.95250(11) 0.30449(11) 0.0309(4) Uani 1.00 1 d .
P(2) P 0.21802(9) 0.99958(12) 0.10506(12) 0.0333(4) Uani 1.00 1 d .
F(1) F 0.2544(3) 0.5316(6) 0.1974(4) 0.102(2) Uani 1.00 1 d .
F(2) F 0.2909(3) 0.6006(3) 0.3121(3) 0.0662(17) Uani 1.00 1 d .
F(3) F 0.3425(3) 0.6096(3) 0.2030(3) 0.0666(17) Uani 1.00 1 d .
O(1) O 0.3265(8) 0.4192(5) 0.3374(9) 0.140(5) Uani 1.00 1 d .
O(2) O 0.4221(5) 0.5143(7) 0.3377(7) 0.137(4) Uani 1.00 1 d .
O(3) O 0.3848(6) 0.4284(4) 0.2158(6) 0.099(3) Uani 1.00 1 d .
N(1) N 0.2707(3) 0.9506(3) 0.3494(3) 0.0344(15) Uani 1.00 1 d .
N(2) N 0.1621(3) 0.9956(3) 0.1707(3) 0.0343(14) Uani 1.00 1 d .
C(1) C 0.4057(5) 0.8477(8) 0.1594(6) 0.075(3) Uani 1.00 1 d .
C(2) C 0.3913(4) 0.8862(8) 0.0801(6) 0.068(3) Uani 1.00 1 d .
C(3) C 0.3252(5) 0.8733(8) 0.0326(5) 0.073(3) Uani 1.00 1 d .
C(4) C 0.4324(6) 0.9484(10) 0.0566(7) 0.096(4) Uani 1.00 1 d .
C(5) C 0.2670(4) 0.9585(4) 0.4457(4) 0.0402(19) Uani 1.00 1 d .
C(6) C 0.2569(5) 0.8695(5) 0.4817(5) 0.060(2) Uani 1.00 1 d .
C(7) C 0.3314(4) 0.9979(5) 0.4969(5) 0.053(2) Uani 1.00 1 d .
C(8) C 0.2089(5) 1.0186(6) 0.4552(6) 0.060(2) Uani 1.00 1 d .
C(9) C 0.4034(3) 0.8790(4) 0.3626(4) 0.0342(17) Uani 1.00 1 d .
C(10) C 0.3861(4) 0.7897(4) 0.3558(5) 0.0402(19) Uani 1.00 1 d .
C(11) C 0.4300(4) 0.7289(5) 0.4001(6) 0.047(2) Uani 1.00 1 d .
C(12) C 0.4908(4) 0.7565(5) 0.4506(7) 0.061(2) Uani 1.00 1 d .
C(13) C 0.5053(4) 0.8425(6) 0.4602(7) 0.069(3) Uani 1.00 1 d .
C(14) C 0.4633(4) 0.9058(5) 0.4137(6) 0.049(2) Uani 1.00 1 d .
C(15) C 0.3800(3) 1.0557(4) 0.3092(4) 0.0355(17) Uani 1.00 1 d .
C(16) C 0.4439(5) 1.0672(5) 0.2824(6) 0.051(2) Uani 1.00 1 d .
C(17) C 0.4709(5) 1.1486(6) 0.2761(7) 0.067(3) Uani 1.00 1 d .
C(18) C 0.4368(4) 1.2198(5) 0.2967(6) 0.060(2) Uani 1.00 1 d .
C(19) C 0.3718(5) 1.2106(5) 0.3234(5) 0.052(2) Uani 1.00 1 d .
C(20) C 0.3445(4) 1.1291(4) 0.3281(5) 0.0404(19) Uani 1.00 1 d .
C(21) C 0.0898(3) 1.0340(5) 0.1540(5) 0.042(2) Uani 1.00 1 d .
C(22) C 0.0386(4) 0.9643(5) 0.1219(6) 0.052(2) Uani 1.00 1 d .
C(23) C 0.0752(4) 1.0716(6) 0.2399(6) 0.057(2) Uani 1.00 1 d .
C(24) C 0.0823(4) 1.1036(5) 0.0860(5) 0.050(2) Uani 1.00 1 d .
C(25) C 0.2513(4) 1.1049(6) 0.0942(5) 0.051(2) Uani 1.00 1 d .
C(26) C 0.2404(5) 1.1723(5) 0.1496(6) 0.059(2) Uani 1.00 1 d .
C(27) C 0.2732(8) 1.2517(7) 0.1468(8) 0.100(4) Uani 1.00 1 d .
C(28) C 0.3138(7) 1.2639(8) 0.0859(10) 0.108(5) Uani 1.00 1 d .
C(29) C 0.3242(7) 1.1992(12) 0.0288(9) 0.121(5) Uani 1.00 1 d .
C(30) C 0.2948(5) 1.1198(9) 0.0313(6) 0.076(3) Uani 1.00 1 d .
C(31) C 0.1765(4) 0.9591(5) -0.0008(5) 0.046(2) Uani 1.00 1 d .
C(32) C 0.1699(4) 1.0093(7) -0.0754(5) 0.060(2) Uani 1.00 1 d .
C(33) C 0.1401(5) 0.9699(10) -0.1540(6) 0.081(3) Uani 1.00 1 d .
C(34) C 0.1201(5) 0.8888(9) -0.1582(7) 0.079(3) Uani 1.00 1 d .
C(35) C 0.1257(5) 0.8427(8) -0.0842(8) 0.083(3) Uani 1.00 1 d .
C(36) C 0.1554(5) 0.8779(8) -0.0070(7) 0.073(3) Uani 1.00 1 d .
C(37) C 0.3109(5) 0.5577(6) 0.2490(5) 0.056(2) Uani 1.00 1 d .
C(38) C 0.0901(7) 0.2304(8) 0.4148(8) 0.099(3) Uiso 0.50 1 d P
C(39) C 0.1585(6) 0.2496(11) 0.4087(10) 0.099(3) Uiso 0.50 1 d P
C(40) C 0.1742(7) 0.2908(12) 0.3349(11) 0.099(3) Uiso 0.50 1 d P
C(41) C 0.1215(9) 0.3128(10) 0.2672(9) 0.099(3) Uiso 0.50 1 d P
C(42) C 0.0531(8) 0.2936(12) 0.2732(9) 0.099(3) Uiso 0.50 1 d P
C(43) C 0.0374(6) 0.2524(11) 0.3470(10) 0.099(3) Uiso 0.50 1 d P
C(44) C 0.0728(11) 0.1850(13) 0.4962(11) 0.099(3) Uiso 0.50 1 d P
H(1) H 0.4455 0.8655 0.1975 0.088 Uiso 1.00 1 c R
H(2) H 0.4023 0.7871 0.1608 0.088 Uiso 1.00 1 c R
H(3) H 0.3120 0.8160 0.0185 0.087 Uiso 1.00 1 c R
H(4) H 0.3104 0.9091 -0.0157 0.087 Uiso 1.00 1 c R
H(5) H 0.4111 0.9719 0.0032 0.115 Uiso 1.00 1 c R
H(6) H 0.4759 0.9261 0.0507 0.115 Uiso 1.00 1 c R
H(7) H 0.4380 0.9919 0.0995 0.115 Uiso 1.00 1 c R
H(8) H 0.2096 0.8564 0.4765 0.071 Uiso 1.00 1 c R
H(9) H 0.2774 0.8679 0.5408 0.071 Uiso 1.00 1 c R
H(10) H 0.2785 0.8288 0.4504 0.071 Uiso 1.00 1 c R
H(11) H 0.3624 0.9530 0.5167 0.062 Uiso 1.00 1 c R
H(12) H 0.3210 1.0290 0.5450 0.062 Uiso 1.00 1 c R
H(13) H 0.3517 1.0351 0.4606 0.062 Uiso 1.00 1 c R
H(14) H 0.2248 1.0760 0.4606 0.074 Uiso 1.00 1 c R
H(15) H 0.1901 1.0033 0.5049 0.074 Uiso 1.00 1 c R
H(16) H 0.1747 1.0135 0.4054 0.074 Uiso 1.00 1 c R
H(17) H 0.3440 0.7723 0.3221 0.047 Uiso 1.00 1 c R
H(18) H 0.4194 0.6698 0.3942 0.055 Uiso 1.00 1 c R
H(19) H 0.5207 0.7156 0.4815 0.070 Uiso 1.00 1 c R
H(20) H 0.5462 0.8600 0.4964 0.078 Uiso 1.00 1 c R
H(21) H 0.4757 0.9645 0.4166 0.057 Uiso 1.00 1 c R
H(22) H 0.4683 1.0183 0.2685 0.063 Uiso 1.00 1 c R
H(23) H 0.5141 1.1551 0.2581 0.080 Uiso 1.00 1 c R
H(24) H 0.4555 1.2751 0.2919 0.069 Uiso 1.00 1 c R
H(25) H 0.3479 1.2596 0.3381 0.060 Uiso 1.00 1 c R
H(26) H 0.3010 1.1228 0.3452 0.047 Uiso 1.00 1 c R
H(27) H 0.0330 0.9615 0.0607 0.061 Uiso 1.00 1 c R
H(28) H -0.0042 0.9764 0.1389 0.061 Uiso 1.00 1 c R
H(29) H 0.0554 0.9111 0.1457 0.061 Uiso 1.00 1 c R
H(30) H 0.0547 1.0291 0.2704 0.068 Uiso 1.00 1 c R
H(31) H 0.0451 1.1191 0.2287 0.068 Uiso 1.00 1 c R
H(32) H 0.1171 1.0897 0.2736 0.068 Uiso 1.00 1 c R
H(33) H 0.0935 1.1570 0.1136 0.058 Uiso 1.00 1 c R
H(34) H 0.0364 1.1052 0.0565 0.058 Uiso 1.00 1 c R
H(35) H 0.1123 1.0929 0.0459 0.058 Uiso 1.00 1 c R
H(36) H 0.2104 1.1636 0.1901 0.066 Uiso 1.00 1 c R
H(37) H 0.2682 1.2958 0.1869 0.113 Uiso 1.00 1 c R
H(38) H 0.3344 1.3183 0.0818 0.119 Uiso 1.00 1 c R
H(39) H 0.3528 1.2099 -0.0128 0.138 Uiso 1.00 1 c R
H(40) H 0.3022 1.0751 -0.0071 0.089 Uiso 1.00 1 c R
H(41) H 0.1841 1.0674 -0.0727 0.072 Uiso 1.00 1 c R
H(42) H 0.1347 1.0022 -0.2059 0.096 Uiso 1.00 1 c R
H(43) H 0.1021 0.8636 -0.2122 0.090 Uiso 1.00 1 c R
H(44) H 0.1093 0.7855 -0.0869 0.095 Uiso 1.00 1 c R
H(45) H 0.1601 0.8446 0.0441 0.083 Uiso 1.00 1 c R

loop_
_atom_site_aniso_label
_atom_site_aniso_U_11
_atom_site_aniso_U_22
_atom_site_aniso_U_33
_atom_site_aniso_U_12
_atom_site_aniso_U_13
_atom_site_aniso_U_23
Pt(1) 0.03212(18) 0.0439(2) 0.02870(18) 0.00619(11) -0.00085(12) -0.00814(11)
Ti(1) 0.0350(6) 0.0339(6) 0.0343(7) -0.0076(4) -0.0053(5) 0.0038(5)
Cl(1) 0.0522(12) 0.0939(18) 0.0594(14) -0.0263(12) 0.0033(10) 0.0230(13)
Cl(2) 0.0623(13) 0.0353(10) 0.0853(17) -0.0052(9) -0.0186(12) -0.0046(10)
S(1) 0.0918(19) 0.0416(11) 0.0541(14) 0.0108(11) 0.0113(13) 0.0049(9)
P(1) 0.0326(8) 0.0306(8) 0.0270(8) -0.0003(6) -0.0025(6) -0.0015(6)
P(2) 0.0315(8) 0.0407(9) 0.0257(8) 0.0001(7) -0.0016(6) -0.0002(7)
F(1) 0.054(3) 0.177(7) 0.067(4) -0.018(4) -0.012(3) -0.021(4)
F(2) 0.083(4) 0.069(3) 0.050(3) 0.011(3) 0.021(3) -0.005(2)
F(3) 0.077(3) 0.064(3) 0.060(3) -0.003(2) 0.013(3) 0.017(2)
O(1) 0.219(14) 0.071(5) 0.164(11) 0.026(6) 0.136(11) 0.049(5)
O(2) 0.129(8) 0.124(8) 0.127(9) 0.052(7) -0.072(7) -0.012(6)
O(3) 0.153(9) 0.073(5) 0.084(6) 0.029(5) 0.056(6) -0.007(4)
N(1) 0.039(3) 0.037(2) 0.026(2) -0.005(2) 0.002(2) 0.002(2)
N(2) 0.036(3) 0.031(2) 0.032(3) -0.003(2) -0.005(2) 0.000(2)
C(1) 0.050(5) 0.111(8) 0.060(6) 0.049(5) -0.002(4) -0.024(5)
C(2) 0.038(4) 0.122(8) 0.048(5) 0.020(5) 0.013(4) -0.032(5)
C(3) 0.063(5) 0.127(9) 0.029(4) 0.033(6) 0.005(4) -0.034(5)
C(4) 0.060(6) 0.176(13) 0.051(6) 0.032(8) 0.007(5) -0.036(8)
C(5) 0.054(4) 0.039(3) 0.027(3) -0.003(3) 0.005(3) -0.004(2)
C(6) 0.090(7) 0.059(5) 0.030(4) -0.017(4) 0.001(4) 0.005(3)
C(7) 0.063(5) 0.057(5) 0.035(4) -0.013(4) 0.001(3) -0.007(3)
C(8) 0.059(5) 0.081(6) 0.045(5) 0.005(4) 0.019(4) -0.001(4)
C(9) 0.034(3) 0.032(3) 0.035(3) -0.004(2) -0.001(2) 0.004(2)
C(10) 0.039(3) 0.034(3) 0.044(4) 0.001(2) -0.005(3) 0.001(3)
C(11) 0.037(3) 0.036(3) 0.064(5) 0.004(3) 0.000(3) 0.005(3)
C(12) 0.044(4) 0.045(4) 0.086(7) 0.006(3) -0.016(4) 0.015(4)
C(13) 0.037(4) 0.078(6) 0.079(7) -0.007(4) -0.025(4) 0.010(5)
C(14) 0.044(4) 0.051(4) 0.048(4) -0.012(3) -0.008(3) 0.008(3)
C(15) 0.039(3) 0.035(3) 0.030(3) -0.006(2) -0.002(2) 0.005(2)
C(16) 0.054(5) 0.051(4) 0.052(5) -0.004(3) 0.017(4) 0.003(3)
C(17) 0.048(5) 0.068(6) 0.084(7) -0.023(4) 0.009(5) 0.008(5)
C(18) 0.055(5) 0.046(4) 0.073(6) -0.016(4) -0.004(4) 0.016(4)
C(19) 0.077(6) 0.037(4) 0.037(4) -0.004(3) -0.003(4) 0.001(3)
C(20) 0.042(4) 0.040(3) 0.036(3) -0.008(3) -0.002(3) -0.001(3)
C(21) 0.025(3) 0.052(4) 0.046(4) 0.001(3) -0.001(3) -0.013(3)
C(22) 0.035(4) 0.057(5) 0.060(5) -0.002(3) -0.007(3) -0.000(4)
C(23) 0.031(4) 0.084(6) 0.054(5) 0.012(3) 0.004(3) -0.010(4)
C(24) 0.039(4) 0.059(4) 0.047(4) 0.019(3) -0.008(3) -0.002(3)
C(25) 0.038(4) 0.064(5) 0.044(4) -0.007(3) -0.009(3) 0.019(4)
C(26) 0.072(6) 0.042(4) 0.051(5) -0.020(4) -0.025(4) 0.009(3)
C(27) 0.153(12) 0.053(6) 0.077(8) -0.047(7) -0.035(8) 0.038(5)
C(28) 0.121(11) 0.077(8) 0.099(10) -0.053(7) -0.059(8) 0.056(7)
C(29) 0.091(9) 0.177(15) 0.078(9) -0.079(10) -0.037(7) 0.081(10)
C(30) 0.048(5) 0.129(9) 0.047(5) -0.019(5) -0.002(4) 0.038(6)
C(31) 0.033(3) 0.065(5) 0.038(4) 0.006(3) -0.002(3) -0.009(3)
C(32) 0.037(4) 0.112(8) 0.031(4) 0.006(4) 0.003(3) -0.002(4)
C(33) 0.043(5) 0.158(12) 0.039(5) 0.037(6) 0.001(4) 0.001(6)
C(34) 0.057(6) 0.109(9) 0.059(7) 0.029(6) -0.022(5) -0.041(6)
C(35) 0.060(6) 0.097(8) 0.082(8) 0.023(5) -0.020(5) -0.052(7)
C(36) 0.049(5) 0.094(7) 0.064(6) 0.011(5) -0.021(4) -0.031(6)
C(37) 0.062(5) 0.069(5) 0.031(4) -0.010(4) -0.006(3) 0.002(3)

loop_
_atom_type_symbol
_atom_type_description
_atom_type_scat_dispersion_real
_atom_type_scat_dispersion_imag
_atom_type_scat_source
C C 0.003 0.002
;
International Tables for Crystallography
(1992, Vol. C, Tables 4.2.6.8 and 6.1.1.4)
;
H H 0.000 0.000
;
International Tables for Crystallography
(1992, Vol. C, Table 6.1.1.4)
;
N N 0.006 0.003
;
International Tables for Crystallography
(1992, Vol. C, Tables 4.2.6.8 and 6.1.1.4)
;
O O 0.011 0.006
;
International Tables for Crystallography
(1992, Vol. C, Tables 4.2.6.8 and 6.1.1.4)
;
Pt Pt -1.703 8.390
;
International Tables for Crystallography
(1992, Vol. C, Tables 4.2.6.8 and 6.1.1.4)
;
S S 0.125 0.123
;
International Tables for Crystallography
(1992, Vol. C, Tables 4.2.6.8 and 6.1.1.4)
;
P P 0.102 0.094
;
International Tables for Crystallography
(1992, Vol. C, Tables 4.2.6.8 and 6.1.1.4)
;
F F 0.017 0.010
;
International Tables for Crystallography
(1992, Vol. C, Tables 4.2.6.8 and 6.1.1.4)
;
Ti Ti 0.278 0.446
;
International Tables for Crystallography
(1992, Vol. C, Tables 4.2.6.8 and 6.1.1.4)
;
Cl Cl 0.148 0.159
;
International Tables for Crystallography
(1992, Vol. C, Tables 4.2.6.8 and 6.1.1.4)
;

loop_
_geom_angle_atom_site_label_1
_geom_angle_atom_site_label_2
_geom_angle_atom_site_label_3
_geom_angle
_geom_angle_publ_flag
Ti(1) Pt(1) P(1) 65.95(5) yes
Ti(1) Pt(1) P(2) 65.51(5) yes
Ti(1) Pt(1) C(1) 135.2(3) yes
Ti(1) Pt(1) C(2) 162.5(3) yes
Ti(1) Pt(1) C(3) 132.5(2) yes
P(1) Pt(1) P(2) 108.17(6) yes
P(1) Pt(1) C(1) 93.1(2) yes
P(1) Pt(1) C(2) 121.8(2) yes
P(1) Pt(1) C(3) 158.1(2) yes
P(2) Pt(1) C(1) 156.5(2) yes
P(2) Pt(1) C(2) 120.6(2) yes
P(2) Pt(1) C(3) 92.3(2) yes
C(1) Pt(1) C(2) 36.1(4) yes
C(1) Pt(1) C(3) 65.5(3) yes
C(2) Pt(1) C(3) 36.9(3) yes
Pt(1) Ti(1) Cl(1) 167.24(9) yes
Pt(1) Ti(1) Cl(2) 75.73(8) yes
Pt(1) Ti(1) P(1) 48.76(4) yes
Pt(1) Ti(1) P(2) 48.94(4) yes
Pt(1) Ti(1) N(1) 84.59(19) yes
Pt(1) Ti(1) N(2) 84.24(19) yes
Cl(1) Ti(1) Cl(2) 91.53(11) yes
Cl(1) Ti(1) P(1) 136.77(9) yes
Cl(1) Ti(1) P(2) 135.02(9) yes
Cl(1) Ti(1) N(1) 102.5(2) yes
Cl(1) Ti(1) N(2) 101.7(2) yes
Cl(2) Ti(1) P(1) 99.92(8) yes
Cl(2) Ti(1) P(2) 99.98(9) yes
Cl(2) Ti(1) N(1) 117.99(19) yes
Cl(2) Ti(1) N(2) 119.29(19) yes
P(1) Ti(1) P(2) 83.97(6) yes
P(1) Ti(1) N(1) 35.96(19) yes
P(1) Ti(1) N(2) 108.23(18) yes
P(2) Ti(1) N(1) 109.62(19) yes
P(2) Ti(1) N(2) 35.58(19) yes
N(1) Ti(1) N(2) 116.2(2) yes
O(1) S(1) O(2) 116.7(7) yes
O(1) S(1) O(3) 116.2(6) yes
O(1) S(1) C(37) 103.6(6) yes
O(2) S(1) O(3) 112.6(7) yes
O(2) S(1) C(37) 99.4(5) yes
O(3) S(1) C(37) 105.5(4) yes
Pt(1) P(1) Ti(1) 65.29(5) yes
Pt(1) P(1) N(1) 109.0(2) yes
Pt(1) P(1) C(9) 113.0(2) yes
Pt(1) P(1) C(15) 106.2(2) yes
Ti(1) P(1) N(1) 43.86(19) yes
Ti(1) P(1) C(9) 122.9(2) yes
Ti(1) P(1) C(15) 128.9(2) yes
N(1) P(1) C(9) 108.9(3) yes
N(1) P(1) C(15) 112.8(3) yes
C(9) P(1) C(15) 107.1(3) yes
Pt(1) P(2) Ti(1) 65.55(5) yes
Pt(1) P(2) N(2) 109.1(2) yes
Pt(1) P(2) C(25) 104.5(2) yes
Pt(1) P(2) C(31) 111.9(2) yes
Ti(1) P(2) N(2) 44.0(2) yes
Ti(1) P(2) C(25) 129.7(3) yes
Ti(1) P(2) C(31) 119.2(2) yes
N(2) P(2) C(25) 113.2(3) yes
N(2) P(2) C(31) 108.0(3) yes
C(25) P(2) C(31) 110.2(4) yes
Ti(1) N(1) P(1) 100.2(3) yes
Ti(1) N(1) C(5) 131.4(4) yes
P(1) N(1) C(5) 126.8(4) yes
Ti(1) N(2) P(2) 100.5(3) yes
Ti(1) N(2) C(21) 131.8(4) yes
P(2) N(2) C(21) 126.0(4) yes
Pt(1) C(1) C(2) 74.7(6) yes
Pt(1) C(2) C(1) 69.2(6) yes
Pt(1) C(2) C(3) 69.9(5) yes
Pt(1) C(2) C(4) 119.6(10) yes
C(1) C(2) C(3) 116.9(10) yes
C(1) C(2) C(4) 121.2(9) yes
C(3) C(2) C(4) 120.4(10) yes
Pt(1) C(3) C(2) 73.2(5) yes
N(1) C(5) C(6) 108.9(6) yes
N(1) C(5) C(7) 112.4(6) yes
N(1) C(5) C(8) 108.0(6) yes
C(6) C(5) C(7) 108.8(6) yes
C(6) C(5) C(8) 112.4(8) yes
C(7) C(5) C(8) 106.3(6) yes
P(1) C(9) C(10) 116.2(5) yes
P(1) C(9) C(14) 123.2(5) yes
C(10) C(9) C(14) 120.5(6) yes
C(9) C(10) C(11) 120.3(6) yes
C(10) C(11) C(12) 118.7(7) yes
C(11) C(12) C(13) 120.6(8) yes
C(12) C(13) C(14) 122.1(8) yes
C(9) C(14) C(13) 117.6(7) yes
P(1) C(15) C(16) 120.5(5) yes
P(1) C(15) C(20) 121.2(5) yes
C(16) C(15) C(20) 117.7(7) yes
C(15) C(16) C(17) 120.8(8) yes
C(16) C(17) C(18) 121.2(9) yes
C(17) C(18) C(19) 119.5(8) yes
C(18) C(19) C(20) 119.1(8) yes
C(15) C(20) C(19) 121.7(8) yes
N(2) C(21) C(22) 109.2(6) yes
N(2) C(21) C(23) 107.7(5) yes
N(2) C(21) C(24) 112.4(6) yes
C(22) C(21) C(23) 110.7(7) yes
C(22) C(21) C(24) 107.4(6) yes
C(23) C(21) C(24) 109.4(7) yes
P(2) C(25) C(26) 122.2(7) yes
P(2) C(25) C(30) 119.1(8) yes
C(26) C(25) C(30) 118.5(9) yes
C(25) C(26) C(27) 121.6(10) yes
C(26) C(27) C(28) 118.4(11) yes
C(27) C(28) C(29) 121.3(13) yes
C(28) C(29) C(30) 122.1(14) yes
C(25) C(30) C(29) 118.1(12) yes
P(2) C(31) C(32) 122.0(7) yes
P(2) C(31) C(36) 118.7(7) yes
C(32) C(31) C(36) 119.2(8) yes
C(31) C(32) C(33) 117.0(10) yes
C(32) C(33) C(34) 122.4(11) yes
C(33) C(34) C(35) 119.0(11) yes
C(34) C(35) C(36) 120.4(12) yes
C(31) C(36) C(35) 122.0(10) yes
S(1) C(37) F(1) 112.0(7) yes
S(1) C(37) F(2) 111.6(6) yes
S(1) C(37) F(3) 110.3(7) yes
F(1) C(37) F(2) 106.9(8) yes
F(1) C(37) F(3) 106.4(7) yes
F(2) C(37) F(3) 109.4(8) yes
C(39) C(38) C(43) 120.0(13) yes
C(39) C(38) C(44) 120.1(13) yes
C(43) C(38) C(44) 120.0(14) yes
C(38) C(39) C(40) 120.1(12) yes
C(39) C(40) C(41) 119.9(14) yes
C(40) C(41) C(42) 120.0(15) yes
C(41) C(42) C(43) 120.1(13) yes
C(38) C(43) C(42) 120.0(12) yes
Pt(1) C(1) H(1) 117.5 no
Pt(1) C(1) H(2) 116.9 no
C(2) C(1) H(1) 118.0 no
C(2) C(1) H(2) 117.0 no
H(1) C(1) H(2) 109.5 no
Pt(1) C(3) H(3) 117.1 no
Pt(1) C(3) H(4) 118.1 no
C(2) C(3) H(3) 117.1 no
C(2) C(3) H(4) 118.3 no
H(3) C(3) H(4) 109.5 no
C(2) C(4) H(5) 108.5 no
C(2) C(4) H(6) 111.0 no
C(2) C(4) H(7) 108.9 no
H(5) C(4) H(6) 109.5 no
H(5) C(4) H(7) 109.5 no
H(6) C(4) H(7) 109.5 no
C(5) C(6) H(8) 110.6 no
C(5) C(6) H(9) 109.0 no
C(5) C(6) H(10) 108.7 no
H(8) C(6) H(9) 109.5 no
H(8) C(6) H(10) 109.5 no
H(9) C(6) H(10) 109.5 no
C(5) C(7) H(11) 108.3 no
C(5) C(7) H(12) 110.7 no
C(5) C(7) H(13) 109.4 no
H(11) C(7) H(12) 109.5 no
H(11) C(7) H(13) 109.5 no
H(12) C(7) H(13) 109.5 no
C(5) C(8) H(14) 110.5 no
C(5) C(8) H(15) 109.4 no
C(5) C(8) H(16) 108.5 no
H(14) C(8) H(15) 109.5 no
H(14) C(8) H(16) 109.5 no
H(15) C(8) H(16) 109.5 no
C(9) C(10) H(17) 119.8 no
C(11) C(10) H(17) 119.9 no
C(10) C(11) H(18) 120.4 no
C(12) C(11) H(18) 120.9 no
C(11) C(12) H(19) 119.2 no
C(13) C(12) H(19) 120.0 no
C(12) C(13) H(20) 119.2 no
C(14) C(13) H(20) 118.6 no
C(9) C(14) H(21) 120.7 no
C(13) C(14) H(21) 121.7 no
C(15) C(16) H(22) 118.8 no
C(17) C(16) H(22) 120.4 no
C(16) C(17) H(23) 119.7 no
C(18) C(17) H(23) 119.1 no
C(17) C(18) H(24) 120.6 no
C(19) C(18) H(24) 119.9 no
C(18) C(19) H(25) 120.1 no
C(20) C(19) H(25) 120.9 no
C(15) C(20) H(26) 119.0 no
C(19) C(20) H(26) 119.3 no
C(21) C(22) H(27) 109.3 no
C(21) C(22) H(28) 109.9 no
C(21) C(22) H(29) 109.1 no
H(27) C(22) H(28) 109.5 no
H(27) C(22) H(29) 109.5 no
H(28) C(22) H(29) 109.5 no
C(21) C(23) H(30) 109.4 no
C(21) C(23) H(31) 109.8 no
C(21) C(23) H(32) 109.2 no
H(30) C(23) H(31) 109.5 no
H(30) C(23) H(32) 109.5 no
H(31) C(23) H(32) 109.5 no
C(21) C(24) H(33) 108.8 no
C(21) C(24) H(34) 109.7 no
C(21) C(24) H(35) 110.0 no
H(33) C(24) H(34) 109.5 no
H(33) C(24) H(35) 109.5 no
H(34) C(24) H(35) 109.5 no
C(25) C(26) H(36) 119.1 no
C(27) C(26) H(36) 119.4 no
C(26) C(27) H(37) 121.4 no
C(28) C(27) H(37) 120.3 no
C(27) C(28) H(38) 118.8 no
C(29) C(28) H(38) 119.8 no
C(28) C(29) H(39) 119.0 no
C(30) C(29) H(39) 118.9 no
C(25) C(30) H(40) 119.5 no
C(29) C(30) H(40) 122.4 no
C(31) C(32) H(41) 121.0 no
C(33) C(32) H(41) 122.0 no
C(32) C(33) H(42) 119.2 no
C(34) C(33) H(42) 118.4 no
C(33) C(34) H(43) 120.3 no
C(35) C(34) H(43) 120.6 no
C(34) C(35) H(44) 119.0 no
C(36) C(35) H(44) 120.6 no
C(31) C(36) H(45) 118.3 no
C(35) C(36) H(45) 119.7 no

loop_
_geom_bond_atom_site_label_1
_geom_bond_atom_site_label_2
_geom_bond_distance
_geom_bond_publ_flag
Pt(1) Ti(1) 2.7653(15) yes
Pt(1) P(1) 2.2889(17) yes
Pt(1) P(2) 2.2903(17) yes
Pt(1) C(1) 2.179(10) yes
Pt(1) C(2) 2.247(10) yes
Pt(1) C(3) 2.205(9) yes
Ti(1) Cl(1) 2.229(3) yes
Ti(1) Cl(2) 2.286(2) yes
Ti(1) P(1) 2.780(2) yes
Ti(1) P(2) 2.764(2) yes
Ti(1) N(1) 1.957(5) yes
Ti(1) N(2) 1.951(5) yes
S(1) O(1) 1.408(14) yes
S(1) O(2) 1.419(11) yes
S(1) O(3) 1.415(11) yes
S(1) C(37) 1.839(10) yes
P(1) N(1) 1.658(6) yes
P(1) C(9) 1.823(6) yes
P(1) C(15) 1.788(7) yes
P(2) N(2) 1.635(6) yes
P(2) C(25) 1.793(9) yes
P(2) C(31) 1.842(8) yes
F(1) C(37) 1.332(11) yes
F(2) C(37) 1.311(11) yes
F(3) C(37) 1.313(12) yes
N(1) C(5) 1.533(9) yes
N(2) C(21) 1.537(9) yes
C(1) C(2) 1.373(15) yes
C(2) C(3) 1.410(13) yes
C(2) C(4) 1.358(19) yes
C(5) C(6) 1.528(11) yes
C(5) C(7) 1.522(11) yes
C(5) C(8) 1.513(13) yes
C(9) C(10) 1.438(9) yes
C(9) C(14) 1.384(10) yes
C(10) C(11) 1.395(10) yes
C(11) C(12) 1.397(11) yes
C(12) C(13) 1.379(13) yes
C(13) C(14) 1.416(13) yes
C(15) C(16) 1.412(13) yes
C(15) C(20) 1.403(10) yes
C(16) C(17) 1.390(13) yes
C(17) C(18) 1.370(14) yes
C(18) C(19) 1.427(14) yes
C(19) C(20) 1.392(11) yes
C(21) C(22) 1.517(11) yes
C(21) C(23) 1.543(13) yes
C(21) C(24) 1.516(12) yes
C(25) C(26) 1.407(13) yes
C(25) C(30) 1.436(14) yes
C(26) C(27) 1.407(15) yes
C(27) C(28) 1.36(2) yes
C(28) C(29) 1.39(2) yes
C(29) C(30) 1.37(2) yes
C(31) C(32) 1.399(13) yes
C(31) C(36) 1.337(15) yes
C(32) C(33) 1.420(14) yes
C(33) C(34) 1.33(2) yes
C(34) C(35) 1.357(18) yes
C(35) C(36) 1.374(16) yes
C(38) C(39) 1.406(19) yes
C(38) C(43) 1.405(18) yes
C(38) C(44) 1.55(2) yes
C(39) C(40) 1.41(2) yes
C(40) C(41) 1.41(2) yes
C(41) C(42) 1.41(2) yes
C(42) C(43) 1.41(2) yes
C(1) H(1) 0.950 no
C(1) H(2) 0.950 no
C(3) H(3) 0.950 no
C(3) H(4) 0.950 no
C(4) H(5) 0.950 no
C(4) H(6) 0.950 no
C(4) H(7) 0.950 no
C(6) H(8) 0.950 no
C(6) H(9) 0.950 no
C(6) H(10) 0.950 no
C(7) H(11) 0.950 no
C(7) H(12) 0.950 no
C(7) H(13) 0.950 no
C(8) H(14) 0.950 no
C(8) H(15) 0.950 no
C(8) H(16) 0.950 no
C(10) H(17) 0.950 no
C(11) H(18) 0.950 no
C(12) H(19) 0.950 no
C(13) H(20) 0.950 no
C(14) H(21) 0.950 no
C(16) H(22) 0.950 no
C(17) H(23) 0.950 no
C(18) H(24) 0.950 no
C(19) H(25) 0.950 no
C(20) H(26) 0.950 no
C(22) H(27) 0.950 no
C(22) H(28) 0.950 no
C(22) H(29) 0.950 no
C(23) H(30) 0.950 no
C(23) H(31) 0.950 no
C(23) H(32) 0.950 no
C(24) H(33) 0.950 no
C(24) H(34) 0.950 no
C(24) H(35) 0.950 no
C(26) H(36) 0.950 no
C(27) H(37) 0.950 no
C(28) H(38) 0.950 no
C(29) H(39) 0.950 no
C(30) H(40) 0.950 no
C(32) H(41) 0.950 no
C(33) H(42) 0.950 no
C(34) H(43) 0.950 no
C(35) H(44) 0.950 no
C(36) H(45) 0.950 no

loop_
_geom_contact_atom_site_label_1
_geom_contact_atom_site_label_2
_geom_contact_distance
_geom_contact_site_symmetry_2
Cl(2) F(2) 3.386(6) .
Cl(2) F(3) 3.577(6) .
F(1) C(33) 3.513(13) 4_565
F(2) Cl(2) 3.386(6) .
F(2) C(3) 3.445(10) 4_565
F(2) C(10) 3.515(9) .
F(2) C(11) 3.504(9) .
F(2) C(33) 3.309(13) 4_565
F(2) C(34) 3.495(13) 4_565
F(3) Cl(2) 3.577(6) .
O(1) C(19) 3.402(12) 1_545
O(1) C(29) 3.54(2) 4_565
O(1) C(30) 3.270(18) 4_565
O(2) C(4) 3.247(16) 2_645
O(2) C(4) 3.463(17) 4_565
O(2) C(11) 3.493(13) .
O(3) C(18) 3.590(12) 1_545
O(3) C(27) 3.593(15) 1_545
O(3) C(28) 3.437(16) 1_545
C(2) C(11) 3.544(14) 4_564
C(3) F(2) 3.445(10) 4_564
C(3) C(11) 3.557(14) 4_564
C(4) O(2) 3.247(16) 2_655
C(4) O(2) 3.463(17) 4_564
C(10) F(2) 3.515(9) .
C(11) F(2) 3.504(9) .
C(11) O(2) 3.493(13) .
C(11) C(2) 3.544(14) 4_565
C(11) C(3) 3.557(14) 4_565
C(18) O(3) 3.590(12) 1_565
C(19) O(1) 3.402(12) 1_565
C(23) C(42) 3.55(2) 1_565
C(23) C(43) 3.44(2) 1_565
C(24) C(44) 3.59(2) 4_564
C(27) O(3) 3.593(15) 1_565
C(28) O(3) 3.437(16) 1_565
C(29) O(1) 3.54(2) 4_564
C(29) C(39) 3.595(18) 4_564
C(30) O(1) 3.270(18) 4_564
C(32) C(40) 3.44(2) 4_564
C(33) F(1) 3.513(13) 4_564
C(33) F(2) 3.309(13) 4_564
C(34) F(2) 3.495(13) 4_564
C(39) C(29) 3.595(18) 4_565
C(40) C(32) 3.44(2) 4_565
C(42) C(23) 3.55(2) 1_545
C(43) C(23) 3.44(2) 1_545
C(44) C(24) 3.59(2) 4_565
Cl(1) H(44) 2.897 4_565
Cl(2) H(43) 3.518 4_565
S(1) H(5) 3.454 4_565
S(1) H(24) 3.488 1_545
S(1) H(25) 3.382 1_545
S(1) H(37) 3.558 1_545
F(1) H(9) 3.020 4_564
F(1) H(12) 3.071 4_564
F(1) H(15) 3.131 4_564
F(1) H(42) 3.069 4_565
F(2) H(3) 3.458 4_565
F(2) H(4) 2.675 4_565
F(2) H(17) 2.880 .
F(2) H(18) 2.868 .
F(2) H(42) 3.458 4_565
F(3) H(2) 3.134 .
F(3) H(9) 2.684 4_564
F(3) H(11) 3.175 4_564
F(3) H(12) 3.272 4_564
F(3) H(17) 3.158 .
F(3) H(18) 3.275 .
F(3) H(23) 2.895 2_645
O(1) H(4) 3.591 4_565
O(1) H(5) 3.324 4_565
O(1) H(24) 3.568 1_545
O(1) H(25) 2.532 1_545
O(1) H(37) 3.124 1_545
O(1) H(39) 3.081 4_565
O(1) H(40) 2.571 4_565
O(1) H(41) 3.365 4_565
O(2) H(5) 2.655 4_565
O(2) H(6) 2.809 2_645
O(2) H(6) 3.469 4_565
O(2) H(7) 2.807 2_645
O(2) H(18) 2.592 .
O(2) H(22) 2.952 2_645
O(2) H(23) 3.058 2_645
O(3) H(1) 3.550 2_645
O(3) H(12) 2.851 4_564
O(3) H(22) 3.204 2_645
O(3) H(24) 2.930 1_545
O(3) H(25) 3.416 1_545
O(3) H(37) 3.083 1_545
O(3) H(38) 2.775 1_545
C(1) H(23) 3.550 2_645
C(1) H(24) 2.956 2_645
C(2) H(18) 3.186 4_564
C(2) H(19) 3.582 4_564
C(3) H(10) 3.482 4_564
C(3) H(18) 3.165 4_564
C(4) H(6) 3.320 3_675
C(4) H(18) 3.129 4_564
C(4) H(19) 3.425 4_564
C(6) H(3) 3.120 4_565
C(7) H(20) 3.278 3_676
C(7) H(38) 3.168 4_575
C(10) H(3) 3.561 4_565
C(10) H(23) 3.569 2_645
C(11) H(3) 3.298 4_565
C(11) H(5) 3.584 4_565
C(11) H(6) 3.406 4_565
C(11) H(23) 3.109 2_645
C(12) H(6) 3.299 4_565
C(12) H(39) 3.175 2_645
C(13) H(13) 3.473 3_676
C(13) H(21) 3.573 3_676
C(13) H(38) 3.371 2_645
C(13) H(39) 3.481 2_645
C(14) H(21) 3.410 3_676
C(15) H(20) 3.426 3_676
C(17) H(2) 3.343 2_655
C(18) H(1) 3.252 2_655
C(18) H(2) 3.320 2_655
C(18) H(19) 3.595 3_676
C(18) H(20) 3.449 3_676
C(19) H(20) 3.218 3_676
C(19) H(39) 2.939 4_575
C(20) H(20) 3.216 3_676
C(20) H(39) 3.534 4_575
C(22) H(27) 3.202 3_575
C(22) H(34) 3.142 3_575
C(24) H(27) 3.134 3_575
C(28) H(12) 3.311 4_574
C(28) H(14) 3.482 4_574
C(28) H(20) 3.580 2_655
C(29) H(19) 3.114 2_655
C(29) H(25) 3.178 4_574
C(32) H(28) 3.277 3_575
C(33) H(28) 2.869 3_575
C(34) H(28) 3.170 3_575
C(34) H(31) 3.281 3_575
C(35) H(8) 3.584 4_564
C(35) H(34) 3.411 3_575
C(37) H(9) 3.435 4_564
C(37) H(12) 3.520 4_564
C(37) H(17) 3.573 .
C(37) H(18) 3.358 .
C(38) H(14) 3.583 1_545
C(38) H(31) 3.394 1_545
C(38) H(32) 3.234 1_545
C(38) H(33) 3.578 4_565
C(38) H(35) 3.433 4_565
C(39) H(14) 3.069 1_545
C(39) H(32) 3.297 1_545
C(39) H(35) 3.497 4_565
C(39) H(41) 2.914 4_565
C(40) H(25) 3.467 1_545
C(40) H(32) 3.429 1_545
C(40) H(36) 3.193 1_545
C(40) H(37) 3.213 1_545
C(40) H(41) 2.641 4_565
C(40) H(42) 3.368 4_565
C(41) H(31) 3.397 1_545
C(41) H(32) 3.495 1_545
C(41) H(33) 3.412 1_545
C(41) H(36) 3.275 1_545
C(41) H(37) 3.366 1_545
C(41) H(41) 3.217 4_565
C(41) H(42) 2.930 4_565
C(42) H(28) 3.386 2_545
C(42) H(29) 3.246 2_545
C(42) H(31) 2.817 1_545
C(42) H(32) 3.433 1_545
C(42) H(33) 3.490 1_545
C(42) H(42) 3.570 4_565
C(43) H(28) 3.579 2_545
C(43) H(29) 3.103 2_545
C(43) H(31) 2.816 1_545
C(43) H(32) 3.304 1_545
C(44) H(14) 3.584 1_545
C(44) H(33) 3.071 4_565
C(44) H(34) 3.525 4_565
H(1) O(3) 3.550 2_655
H(1) C(18) 3.252 2_645
H(1) H(23) 3.432 2_645
H(1) H(24) 2.401 2_645
H(2) F(3) 3.134 .
H(2) C(17) 3.343 2_645
H(2) C(18) 3.320 2_645
H(2) H(23) 2.818 2_645
H(2) H(24) 2.799 2_645
H(3) F(2) 3.458 4_564
H(3) C(6) 3.120 4_564
H(3) C(10) 3.561 4_564
H(3) C(11) 3.298 4_564
H(3) H(8) 3.373 4_564
H(3) H(9) 2.991 4_564
H(3) H(10) 2.546 4_564
H(3) H(17) 3.535 4_564
H(3) H(18) 3.127 4_564
H(4) F(2) 2.675 4_564
H(4) O(1) 3.591 4_564
H(4) H(18) 3.034 4_564
H(5) S(1) 3.454 4_564
H(5) O(1) 3.324 4_564
H(5) O(2) 2.655 4_564
H(5) C(11) 3.584 4_564
H(5) H(6) 2.985 3_675
H(5) H(18) 2.823 4_564
H(6) O(2) 2.809 2_655
H(6) O(2) 3.469 4_564
H(6) C(4) 3.320 3_675
H(6) C(11) 3.406 4_564
H(6) C(12) 3.299 4_564
H(6) H(5) 2.985 3_675
H(6) H(6) 3.051 3_675
H(6) H(7) 3.387 3_675
H(6) H(18) 2.940 4_564
H(6) H(19) 2.684 4_564
H(6) H(24) 3.525 2_645
H(7) O(2) 2.807 2_655
H(7) H(6) 3.387 3_675
H(8) C(35) 3.584 4_565
H(8) H(3) 3.373 4_565
H(8) H(44) 3.035 4_565
H(8) H(45) 3.511 4_565
H(9) F(1) 3.020 4_565
H(9) F(3) 2.684 4_565
H(9) C(37) 3.435 4_565
H(9) H(3) 2.991 4_565
H(10) C(3) 3.482 4_565
H(10) H(3) 2.546 4_565
H(11) F(3) 3.175 4_565
H(11) H(20) 3.464 3_676
H(11) H(21) 3.455 3_676
H(12) F(1) 3.071 4_565
H(12) F(3) 3.272 4_565
H(12) O(3) 2.851 4_565
H(12) C(28) 3.311 4_575
H(12) C(37) 3.520 4_565
H(12) H(20) 3.306 3_676
H(12) H(38) 2.463 4_575
H(13) C(13) 3.473 3_676
H(13) H(20) 2.604 3_676
H(13) H(38) 3.038 4_575
H(14) C(28) 3.482 4_575
H(14) C(38) 3.583 1_565
H(14) C(39) 3.069 1_565
H(14) C(44) 3.584 1_565
H(14) H(38) 3.116 4_575
H(15) F(1) 3.131 4_565
H(17) F(2) 2.880 .
H(17) F(3) 3.158 .
H(17) C(37) 3.573 .
H(17) H(3) 3.535 4_565
H(18) F(2) 2.868 .
H(18) F(3) 3.275 .
H(18) O(2) 2.592 .
H(18) C(2) 3.186 4_565
H(18) C(3) 3.165 4_565
H(18) C(4) 3.129 4_565
H(18) C(37) 3.358 .
H(18) H(3) 3.127 4_565
H(18) H(4) 3.034 4_565
H(18) H(5) 2.823 4_565
H(18) H(6) 2.940 4_565
H(18) H(23) 2.929 2_645
H(19) C(2) 3.582 4_565
H(19) C(4) 3.425 4_565
H(19) C(18) 3.595 3_676
H(19) C(29) 3.114 2_645
H(19) H(6) 2.684 4_565
H(19) H(24) 3.518 3_676
H(19) H(25) 3.540 3_676
H(19) H(38) 3.573 2_645
H(19) H(39) 2.474 2_645
H(20) C(7) 3.278 3_676
H(20) C(15) 3.426 3_676
H(20) C(18) 3.449 3_676
H(20) C(19) 3.218 3_676
H(20) C(20) 3.216 3_676
H(20) C(28) 3.580 2_645
H(20) H(11) 3.464 3_676
H(20) H(12) 3.306 3_676
H(20) H(13) 2.604 3_676
H(20) H(21) 3.130 3_676
H(20) H(25) 3.587 3_676
H(20) H(26) 3.597 3_676
H(20) H(38) 2.916 2_645
H(20) H(39) 3.067 2_645
H(21) C(13) 3.573 3_676
H(21) C(14) 3.410 3_676
H(21) H(11) 3.455 3_676
H(21) H(20) 3.130 3_676
H(21) H(21) 2.863 3_676
H(22) O(2) 2.952 2_655
H(22) O(3) 3.204 2_655
H(23) F(3) 2.895 2_655
H(23) O(2) 3.058 2_655
H(23) C(1) 3.550 2_655
H(23) C(10) 3.569 2_655
H(23) C(11) 3.109 2_655
H(23) H(1) 3.432 2_655
H(23) H(2) 2.818 2_655
H(23) H(18) 2.929 2_655
H(24) S(1) 3.488 1_565
H(24) O(1) 3.568 1_565
H(24) O(3) 2.930 1_565
H(24) C(1) 2.956 2_655
H(24) H(1) 2.401 2_655
H(24) H(2) 2.799 2_655
H(24) H(6) 3.525 2_655
H(24) H(19) 3.518 3_676
H(25) S(1) 3.382 1_565
H(25) O(1) 2.532 1_565
H(25) O(3) 3.416 1_565
H(25) C(29) 3.178 4_575
H(25) C(40) 3.467 1_565
H(25) H(19) 3.540 3_676
H(25) H(20) 3.587 3_676
H(25) H(39) 2.378 4_575
H(26) H(20) 3.597 3_676
H(26) H(39) 3.482 4_575
H(27) C(22) 3.202 3_575
H(27) C(24) 3.134 3_575
H(27) H(27) 2.445 3_575
H(27) H(28) 3.245 3_575
H(27) H(34) 2.352 3_575
H(27) H(35) 3.196 3_575
H(28) C(32) 3.277 3_575
H(28) C(33) 2.869 3_575
H(28) C(34) 3.170 3_575
H(28) C(42) 3.386 2_555
H(28) C(43) 3.579 2_555
H(28) H(27) 3.245 3_575
H(28) H(34) 3.290 3_575
H(28) H(35) 3.485 3_575
H(28) H(42) 2.968 3_575
H(28) H(43) 3.478 3_575
H(29) C(42) 3.246 2_555
H(29) C(43) 3.103 2_555
H(29) H(34) 3.400 3_575
H(30) H(43) 3.517 3_575
H(31) C(34) 3.281 3_575
H(31) C(38) 3.394 1_565
H(31) C(41) 3.397 1_565
H(31) C(42) 2.817 1_565
H(31) C(43) 2.816 1_565
H(31) H(43) 2.898 3_575
H(32) C(38) 3.234 1_565
H(32) C(39) 3.297 1_565
H(32) C(40) 3.429 1_565
H(32) C(41) 3.495 1_565
H(32) C(42) 3.433 1_565
H(32) C(43) 3.304 1_565
H(33) C(38) 3.578 4_564
H(33) C(41) 3.412 1_565
H(33) C(42) 3.490 1_565
H(33) C(44) 3.071 4_564
H(34) C(22) 3.142 3_575
H(34) C(35) 3.411 3_575
H(34) C(44) 3.525 4_564
H(34) H(27) 2.352 3_575
H(34) H(28) 3.290 3_575
H(34) H(29) 3.400 3_575
H(34) H(44) 3.457 3_575
H(35) C(38) 3.433 4_564
H(35) C(39) 3.497 4_564
H(35) H(27) 3.196 3_575
H(35) H(28) 3.485 3_575
H(36) C(40) 3.193 1_565
H(36) C(41) 3.275 1_565
H(37) S(1) 3.558 1_565
H(37) O(1) 3.124 1_565
H(37) O(3) 3.083 1_565
H(37) C(40) 3.213 1_565
H(37) C(41) 3.366 1_565
H(38) O(3) 2.775 1_565
H(38) C(7) 3.168 4_574
H(38) C(13) 3.371 2_655
H(38) H(12) 2.463 4_574
H(38) H(13) 3.038 4_574
H(38) H(14) 3.116 4_574
H(38) H(19) 3.573 2_655
H(38) H(20) 2.916 2_655
H(39) O(1) 3.081 4_564
H(39) C(12) 3.175 2_655
H(39) C(13) 3.481 2_655
H(39) C(19) 2.939 4_574
H(39) C(20) 3.534 4_574
H(39) H(19) 2.474 2_655
H(39) H(20) 3.067 2_655
H(39) H(25) 2.378 4_574
H(39) H(26) 3.482 4_574
H(40) O(1) 2.571 4_564
H(41) O(1) 3.365 4_564
H(41) C(39) 2.914 4_564
H(41) C(40) 2.641 4_564
H(41) C(41) 3.217 4_564
H(42) F(1) 3.069 4_564
H(42) F(2) 3.458 4_564
H(42) C(40) 3.368 4_564
H(42) C(41) 2.930 4_564
H(42) C(42) 3.570 4_564
H(42) H(28) 2.968 3_575
H(43) Cl(2) 3.518 4_564
H(43) H(28) 3.478 3_575
H(43) H(30) 3.517 3_575
H(43) H(31) 2.898 3_575
H(44) Cl(1) 2.897 4_564
H(44) H(8) 3.035 4_564
H(44) H(34) 3.457 3_575
H(45) H(8) 3.511 4_564

loop_
_geom_torsion_atom_site_label_1
_geom_torsion_atom_site_label_2
_geom_torsion_atom_site_label_3
_geom_torsion_atom_site_label_4
_geom_torsion
Ti(1) Pt(1) P(1) N(1) -4.2(2)
Ti(1) Pt(1) P(1) C(9) 117.0(2)
Ti(1) Pt(1) P(1) C(15) -125.9(2)
P(1) Pt(1) Ti(1) Cl(1) -121.0(3)
P(1) Pt(1) Ti(1) Cl(2) -117.35(8)
P(1) Pt(1) Ti(1) P(2) 125.35(7)
P(1) Pt(1) Ti(1) N(1) 3.35(18)
P(1) Pt(1) Ti(1) N(2) 120.44(17)
Ti(1) Pt(1) P(2) N(2) 6.2(2)
Ti(1) Pt(1) P(2) C(25) 127.4(3)
Ti(1) Pt(1) P(2) C(31) -113.3(3)
P(2) Pt(1) Ti(1) Cl(1) 113.6(3)
P(2) Pt(1) Ti(1) Cl(2) 117.30(9)
P(2) Pt(1) Ti(1) P(1) -125.35(7)
P(2) Pt(1) Ti(1) N(1) -122.00(18)
P(2) Pt(1) Ti(1) N(2) -4.91(17)
Ti(1) Pt(1) C(1) C(2) 156.4(5)
C(1) Pt(1) Ti(1) Cl(1) -52.5(5)
C(1) Pt(1) Ti(1) Cl(2) -48.8(4)
C(1) Pt(1) Ti(1) P(1) 68.6(4)
C(1) Pt(1) Ti(1) P(2) -166.1(4)
C(1) Pt(1) Ti(1) N(1) 71.9(4)
C(1) Pt(1) Ti(1) N(2) -171.0(4)
Ti(1) Pt(1) C(2) C(1) -69.7(10)
Ti(1) Pt(1) C(2) C(3) 61.1(12)
Ti(1) Pt(1) C(2) C(4) 175.4(5)
C(2) Pt(1) Ti(1) Cl(1) -0.9(9)
C(2) Pt(1) Ti(1) Cl(2) 2.8(8)
C(2) Pt(1) Ti(1) P(1) 120.1(8)
C(2) Pt(1) Ti(1) P(2) -114.5(8)
C(2) Pt(1) Ti(1) N(1) 123.5(8)
C(2) Pt(1) Ti(1) N(2) -119.4(8)
Ti(1) Pt(1) C(3) C(2) -159.1(6)
C(3) Pt(1) Ti(1) Cl(1) 44.6(5)
C(3) Pt(1) Ti(1) Cl(2) 48.2(4)
C(3) Pt(1) Ti(1) P(1) 165.6(4)
C(3) Pt(1) Ti(1) P(2) -69.1(4)
C(3) Pt(1) Ti(1) N(1) 168.9(4)
C(3) Pt(1) Ti(1) N(2) -74.0(4)
P(1) Pt(1) P(2) Ti(1) -51.63(6)
P(1) Pt(1) P(2) N(2) -45.5(2)
P(1) Pt(1) P(2) C(25) 75.8(3)
P(1) Pt(1) P(2) C(31) -164.9(3)
P(2) Pt(1) P(1) Ti(1) 51.37(6)
P(2) Pt(1) P(1) N(1) 47.2(2)
P(2) Pt(1) P(1) C(9) 168.4(2)
P(2) Pt(1) P(1) C(15) -74.5(2)
P(1) Pt(1) C(1) C(2) -145.2(6)
C(1) Pt(1) P(1) Ti(1) -138.9(3)
C(1) Pt(1) P(1) N(1) -143.1(3)
C(1) Pt(1) P(1) C(9) -21.9(4)
C(1) Pt(1) P(1) C(15) 95.2(4)
P(1) Pt(1) C(2) C(1) 42.0(8)
P(1) Pt(1) C(2) C(3) 172.8(6)
P(1) Pt(1) C(2) C(4) -72.9(8)
C(2) Pt(1) P(1) Ti(1) -162.2(4)
C(2) Pt(1) P(1) N(1) -166.3(4)
C(2) Pt(1) P(1) C(9) -45.2(4)
C(2) Pt(1) P(1) C(15) 71.9(4)
P(1) Pt(1) C(3) C(2) -16.5(14)
C(3) Pt(1) P(1) Ti(1) -150.6(9)
C(3) Pt(1) P(1) N(1) -154.7(9)
C(3) Pt(1) P(1) C(9) -33.5(9)
C(3) Pt(1) P(1) C(15) 83.5(9)
P(2) Pt(1) C(1) C(2) 9.6(12)
C(1) Pt(1) P(2) Ti(1) 154.9(7)
C(1) Pt(1) P(2) N(2) 161.1(7)
C(1) Pt(1) P(2) C(25) -77.7(8)
C(1) Pt(1) P(2) C(31) 41.6(8)
P(2) Pt(1) C(2) C(1) -175.6(5)
P(2) Pt(1) C(2) C(3) -44.8(8)
P(2) Pt(1) C(2) C(4) 69.5(8)
C(2) Pt(1) P(2) Ti(1) 161.5(3)
C(2) Pt(1) P(2) N(2) 167.6(4)
C(2) Pt(1) P(2) C(25) -71.1(4)
C(2) Pt(1) P(2) C(31) 48.2(4)
P(2) Pt(1) C(3) C(2) 142.6(7)
C(3) Pt(1) P(2) Ti(1) 136.4(3)
C(3) Pt(1) P(2) N(2) 142.6(3)
C(3) Pt(1) P(2) C(25) -96.2(4)
C(3) Pt(1) P(2) C(31) 23.1(4)
C(1) Pt(1) C(2) C(3) 130.8(11)
C(1) Pt(1) C(2) C(4) -114.9(10)
C(1) Pt(1) C(3) C(2) -29.4(7)
C(3) Pt(1) C(1) C(2) 30.0(7)
C(3) Pt(1) C(2) C(1) -130.8(11)
C(3) Pt(1) C(2) C(4) 114.3(11)
Pt(1) Ti(1) P(1) N(1) 174.3(3)
Pt(1) Ti(1) P(1) C(9) -102.4(3)
Pt(1) Ti(1) P(1) C(15) 91.3(3)
Pt(1) Ti(1) P(2) N(2) -171.6(2)
Pt(1) Ti(1) P(2) C(25) -88.8(3)
Pt(1) Ti(1) P(2) C(31) 102.5(3)
Pt(1) Ti(1) N(1) P(1) -4.3(2)
Pt(1) Ti(1) N(1) C(5) -170.4(6)
Pt(1) Ti(1) N(2) P(2) 6.4(2)
Pt(1) Ti(1) N(2) C(21) 171.7(5)
Cl(1) Ti(1) P(1) Pt(1) 163.96(14)
Cl(1) Ti(1) P(1) N(1) -21.7(3)
Cl(1) Ti(1) P(1) C(9) 61.6(3)
Cl(1) Ti(1) P(1) C(15) -104.7(3)
Cl(1) Ti(1) P(2) Pt(1) -163.37(13)
Cl(1) Ti(1) P(2) N(2) 25.0(3)
Cl(1) Ti(1) P(2) C(25) 107.8(3)
Cl(1) Ti(1) P(2) C(31) -60.9(3)
Cl(1) Ti(1) N(1) P(1) 164.9(2)
Cl(1) Ti(1) N(1) C(5) -1.2(6)
Cl(1) Ti(1) N(2) P(2) -162.2(2)
Cl(1) Ti(1) N(2) C(21) 3.1(6)
Cl(2) Ti(1) P(1) Pt(1) 60.92(9)
Cl(2) Ti(1) P(1) N(1) -124.8(3)
Cl(2) Ti(1) P(1) C(9) -41.5(3)
Cl(2) Ti(1) P(1) C(15) 152.2(3)
Cl(2) Ti(1) P(2) Pt(1) -60.98(8)
Cl(2) Ti(1) P(2) N(2) 127.4(2)
Cl(2) Ti(1) P(2) C(25) -149.8(3)
Cl(2) Ti(1) P(2) C(31) 41.5(3)
Cl(2) Ti(1) N(1) P(1) 66.4(3)
Cl(2) Ti(1) N(1) C(5) -99.7(6)
Cl(2) Ti(1) N(2) P(2) -63.7(3)
Cl(2) Ti(1) N(2) C(21) 101.6(5)
P(1) Ti(1) P(2) Pt(1) 38.08(5)
P(1) Ti(1) P(2) N(2) -133.5(2)
P(1) Ti(1) P(2) C(25) -50.7(3)
P(1) Ti(1) P(2) C(31) 140.5(3)
P(2) Ti(1) P(1) Pt(1) -38.20(5)
P(2) Ti(1) P(1) N(1) 136.1(3)
P(2) Ti(1) P(1) C(9) -140.6(3)
P(2) Ti(1) P(1) C(15) 53.1(3)
P(1) Ti(1) N(1) C(5) -166.1(7)
N(1) Ti(1) P(1) Pt(1) -174.3(3)
N(1) Ti(1) P(1) C(9) 83.3(4)
N(1) Ti(1) P(1) C(15) -83.0(4)
P(1) Ti(1) N(2) P(2) 49.4(2)
P(1) Ti(1) N(2) C(21) -145.3(5)
N(2) Ti(1) P(1) Pt(1) -64.58(19)
N(2) Ti(1) P(1) N(1) 109.7(3)
N(2) Ti(1) P(1) C(9) -167.0(3)
N(2) Ti(1) P(1) C(15) 26.7(3)
P(2) Ti(1) N(1) P(1) -47.0(3)
P(2) Ti(1) N(1) C(5) 146.8(5)
N(1) Ti(1) P(2) Pt(1) 63.7(2)
N(1) Ti(1) P(2) N(2) -107.9(3)
N(1) Ti(1) P(2) C(25) -25.1(4)
N(1) Ti(1) P(2) C(31) 166.1(3)
P(2) Ti(1) N(2) C(21) 165.3(7)
N(2) Ti(1) P(2) Pt(1) 171.6(2)
N(2) Ti(1) P(2) C(25) 82.8(4)
N(2) Ti(1) P(2) C(31) -86.0(4)
N(1) Ti(1) N(2) P(2) 87.4(3)
N(1) Ti(1) N(2) C(21) -107.3(6)
N(2) Ti(1) N(1) P(1) -85.1(3)
N(2) Ti(1) N(1) C(5) 108.7(6)
O(1) S(1) C(37) F(1) -61.9(8)
O(1) S(1) C(37) F(2) 57.9(9)
O(1) S(1) C(37) F(3) 179.7(6)
O(2) S(1) C(37) F(1) 177.5(8)
O(2) S(1) C(37) F(2) -62.7(8)
O(2) S(1) C(37) F(3) 59.1(8)
O(3) S(1) C(37) F(1) 60.7(8)
O(3) S(1) C(37) F(2) -179.5(7)
O(3) S(1) C(37) F(3) -57.7(7)
Pt(1) P(1) N(1) Ti(1) 5.5(3)
Pt(1) P(1) N(1) C(5) 172.5(5)
Pt(1) P(1) C(9) C(10) -54.4(6)
Pt(1) P(1) C(9) C(14) 128.1(6)
Pt(1) P(1) C(15) C(16) -67.5(6)
Pt(1) P(1) C(15) C(20) 103.7(5)
Ti(1) P(1) N(1) C(5) 167.0(7)
Ti(1) P(1) C(9) C(10) 20.1(7)
Ti(1) P(1) C(9) C(14) -157.3(6)
Ti(1) P(1) C(15) C(16) -138.5(5)
Ti(1) P(1) C(15) C(20) 32.7(7)
N(1) P(1) C(9) C(10) 66.8(6)
N(1) P(1) C(9) C(14) -110.7(7)
C(9) P(1) N(1) Ti(1) -118.2(3)
C(9) P(1) N(1) C(5) 48.8(6)
N(1) P(1) C(15) C(16) 173.3(6)
N(1) P(1) C(15) C(20) -15.5(7)
C(15) P(1) N(1) Ti(1) 123.1(3)
C(15) P(1) N(1) C(5) -69.9(6)
C(9) P(1) C(15) C(16) 53.5(7)
C(9) P(1) C(15) C(20) -135.3(6)
C(15) P(1) C(9) C(10) -171.0(6)
C(15) P(1) C(9) C(14) 11.6(8)
Pt(1) P(2) N(2) Ti(1) -8.1(2)
Pt(1) P(2) N(2) C(21) -174.6(4)
Pt(1) P(2) C(25) C(26) -106.7(6)
Pt(1) P(2) C(25) C(30) 68.5(7)
Pt(1) P(2) C(31) C(32) -119.5(7)
Pt(1) P(2) C(31) C(36) 56.8(8)
Ti(1) P(2) N(2) C(21) -166.5(6)
Ti(1) P(2) C(25) C(26) -36.6(8)
Ti(1) P(2) C(25) C(30) 138.6(6)
Ti(1) P(2) C(31) C(32) 167.1(6)
Ti(1) P(2) C(31) C(36) -16.6(8)
N(2) P(2) C(25) C(26) 11.9(8)
N(2) P(2) C(25) C(30) -172.9(6)
C(25) P(2) N(2) Ti(1) -123.9(3)
C(25) P(2) N(2) C(21) 69.6(6)
N(2) P(2) C(31) C(32) 120.4(7)
N(2) P(2) C(31) C(36) -63.3(8)
C(31) P(2) N(2) Ti(1) 113.8(3)
C(31) P(2) N(2) C(21) -52.7(6)
C(25) P(2) C(31) C(32) -3.7(8)
C(25) P(2) C(31) C(36) 172.6(7)
C(31) P(2) C(25) C(26) 132.9(7)
C(31) P(2) C(25) C(30) -51.9(7)
Ti(1) N(1) C(5) C(6) 61.4(8)
Ti(1) N(1) C(5) C(7) -177.9(5)
Ti(1) N(1) C(5) C(8) -60.9(8)
P(1) N(1) C(5) C(6) -101.4(7)
P(1) N(1) C(5) C(7) 19.3(9)
P(1) N(1) C(5) C(8) 136.2(6)
Ti(1) N(2) C(21) C(22) -63.8(8)
Ti(1) N(2) C(21) C(23) 56.5(8)
Ti(1) N(2) C(21) C(24) 177.1(5)
P(2) N(2) C(21) C(22) 98.2(7)
P(2) N(2) C(21) C(23) -141.5(5)
P(2) N(2) C(21) C(24) -20.9(8)
Pt(1) C(1) C(2) C(3) -52.9(10)
Pt(1) C(1) C(2) C(4) 112.9(12)
C(1) C(2) C(3) Pt(1) 52.5(10)
C(4) C(2) C(3) Pt(1) -113.3(12)
P(1) C(9) C(10) C(11) -178.2(6)
P(1) C(9) C(14) C(13) 175.7(7)
C(10) C(9) C(14) C(13) -1.7(13)
C(14) C(9) C(10) C(11) -0.7(12)
C(9) C(10) C(11) C(12) -0.2(10)
C(10) C(11) C(12) C(13) 3.4(15)
C(11) C(12) C(13) C(14) -6.1(17)
C(12) C(13) C(14) C(9) 5.1(15)
P(1) C(15) C(16) C(17) 172.2(7)
P(1) C(15) C(20) C(19) -173.3(6)
C(16) C(15) C(20) C(19) -1.9(11)
C(20) C(15) C(16) C(17) 0.7(11)
C(15) C(16) C(17) C(18) 0.9(12)
C(16) C(17) C(18) C(19) -1.3(15)
C(17) C(18) C(19) C(20) 0.2(11)
C(18) C(19) C(20) C(15) 1.5(12)
P(2) C(25) C(26) C(27) 172.5(8)
P(2) C(25) C(30) C(29) -174.8(8)
C(26) C(25) C(30) C(29) 0.6(13)
C(30) C(25) C(26) C(27) -2.7(13)
C(25) C(26) C(27) C(28) 3.1(17)
C(26) C(27) C(28) C(29) -1(2)
C(27) C(28) C(29) C(30) -0.7(19)
C(28) C(29) C(30) C(25) 1.1(18)
P(2) C(31) C(32) C(33) 176.8(7)
P(2) C(31) C(36) C(35) -178.2(8)
C(32) C(31) C(36) C(35) -1.8(15)
C(36) C(31) C(32) C(33) 0.5(12)
C(31) C(32) C(33) C(34) -1.0(15)
C(32) C(33) C(34) C(35) 2.8(17)
C(33) C(34) C(35) C(36) -4.0(17)
C(34) C(35) C(36) C(31) 3.6(17)
C(39) C(38) C(43) C(42) -0(2)
C(43) C(38) C(39) C(40) 0(2)
C(44) C(38) C(39) C(40) -180.0(15)
C(44) C(38) C(43) C(42) 180.0(15)
C(38) C(39) C(40) C(41) -0(2)
C(39) C(40) C(41) C(42) -0(2)
C(40) C(41) C(42) C(43) 0(2)
C(41) C(42) C(43) C(38) -0(2)
